data_8105034
loop_
_publ_author_name
'Lo, Kong Mun'
'Lee, See Mun'
'Tiekink, Edward R.T.'

_publ_section_title
;
 Crystal structure of
 catena-poly[dibenzyl-dichlorido-(\m2-[4,4&#x2032;-bipyridine]1,1&#x2032;-dioxide-\k2O:O&#x2032;)tin(IV)],
 C24H22Cl2N2O2Sn
;
_journal_issue 1
_journal_name_full 'Zeitschrift f\"ur Kristallographie - New Crystal Structures'
_journal_page_first 117
_journal_page_last 119
_journal_paper_doi 10.1515/ncrs-2019-0529
_journal_volume 235
_journal_year 2019
_chemical_formula_moiety 'C24 H22 Cl2 N2 O2 Sn'
_chemical_formula_sum 'C24 H22 Cl2 N2 O2 Sn'
_chemical_formula_weight 560.02
_space_group_crystal_system monoclinic
_space_group_IT_number 14
_space_group_name_Hall '-P 2yn'
_space_group_name_H-M_alt 'P 1 21/n 1'
_atom_sites_solution_hydrogens geom
_atom_sites_solution_primary direct
_atom_sites_solution_secondary difmap
_cell_angle_alpha 90
_cell_angle_beta 104.6370(10)
_cell_angle_gamma 90
_cell_formula_units_Z 4
_cell_length_a 12.64180(10)
_cell_length_b 13.24220(10)
_cell_length_c 13.63640(10)
_cell_measurement_reflns_used 17938
_cell_measurement_temperature 100(2)
_cell_measurement_theta_max 76.3500
_cell_measurement_theta_min 4.2370
_cell_volume 2208.72(3)
_computing_cell_refinement 'CrysAlisPro [1]'
_computing_data_collection 'CrysAlisPro [1]'
_computing_data_reduction 'CrysAlisPro [1]'
_computing_molecular_graphics 'ORTEP-3 for Windows [4]'
_computing_publication_material 'SHELXL-2018/3 [3]'
_computing_structure_refinement 'SHELXL-2018/3 [3]'
_computing_structure_solution 'SHELXT 2014/5 [2]'
_diffrn_ambient_temperature 100(2)
_diffrn_detector_area_resol_mean 5.2558
_diffrn_measured_fraction_theta_full 1.000
_diffrn_measured_fraction_theta_max 1.000
_diffrn_measurement_device_type 'XtaLAB Synergy, Dualflex, AtlasS2'
_diffrn_measurement_method '\w scans'
_diffrn_radiation_type CuK\a
_diffrn_radiation_wavelength 1.54184
_diffrn_reflns_av_R_equivalents 0.0335
_diffrn_reflns_av_unetI/netI 0.0184
_diffrn_reflns_Laue_measured_fraction_full 1.000
_diffrn_reflns_Laue_measured_fraction_max 1.000
_diffrn_reflns_limit_h_max 14
_diffrn_reflns_limit_h_min -15
_diffrn_reflns_limit_k_max 15
_diffrn_reflns_limit_k_min -11
_diffrn_reflns_limit_l_max 16
_diffrn_reflns_limit_l_min -16
_diffrn_reflns_number 27187
_diffrn_reflns_point_group_measured_fraction_full 1.000
_diffrn_reflns_point_group_measured_fraction_max 1.000
_diffrn_reflns_theta_full 67.071
_diffrn_reflns_theta_max 67.071
_diffrn_reflns_theta_min 4.263
_diffrn_source 'micro-focus sealed X-ray tube'
_exptl_absorpt_coefficient_mu 11.628
_exptl_absorpt_correction_T_max 1.000
_exptl_absorpt_correction_T_min 0.840
_exptl_absorpt_correction_type gaussian
_exptl_absorpt_process_details 'CrysAlisPro [1]'
_exptl_crystal_colour pale-yellow
_exptl_crystal_density_diffrn 1.684
_exptl_crystal_description prism
_exptl_crystal_F_000 1120
_exptl_crystal_size_max 0.117
_exptl_crystal_size_mid 0.075
_exptl_crystal_size_min 0.057
_refine_diff_density_max 1.503
_refine_diff_density_min -1.059
_refine_diff_density_rms 0.091
_refine_ls_extinction_coef .
_refine_ls_extinction_method none
_refine_ls_goodness_of_fit_ref 1.025
_refine_ls_hydrogen_treatment constr
_refine_ls_matrix_type full
_refine_ls_number_parameters 280
_refine_ls_number_reflns 3936
_refine_ls_number_restraints 0
_refine_ls_restrained_S_all 1.025
_refine_ls_R_factor_all 0.0304
_refine_ls_R_factor_gt 0.0292
_refine_ls_shift/su_max 0.002
_refine_ls_shift/su_mean 0.000
_refine_ls_structure_factor_coef Fsqd
_refine_ls_weighting_details 'w=1/[\s^2^(Fo^2^)+(0.0416P)^2^+5.6902P] where P=(Fo^2^+2Fc^2^)/3'
_refine_ls_weighting_scheme calc
_refine_ls_wR_factor_gt 0.0768
_refine_ls_wR_factor_ref 0.0778
_reflns_Friedel_coverage 0.000
_reflns_Friedel_fraction_full .
_reflns_Friedel_fraction_max .
_reflns_number_gt 3775
_reflns_number_total 3936
_reflns_threshold_expression 'I > 2\s(I)'
_cod_data_source_file suppl_ncrs-2019-0529_suppl.cif
_cod_data_source_block shelx
_cod_original_sg_symbol_H-M 'P 21/n'
_cod_database_code 8105034
_shelx_space_group_comment
;
The symmetry employed for this shelxl refinement is uniquely defined
by the following loop, which should always be used as a source of
symmetry information in preference to the above space-group names.
They are only intended as comments.
;
_shelx_estimated_absorpt_t_min 0.343
_shelx_estimated_absorpt_t_max 0.557

loop_
_space_group_symop_operation_xyz
'x, y, z'
'-x+1/2, y+1/2, -z+1/2'
'-x, -y, -z'
'x-1/2, -y-1/2, z-1/2'

loop_
_atom_site_label
_atom_site_type_symbol
_atom_site_fract_x
_atom_site_fract_y
_atom_site_fract_z
_atom_site_U_iso_or_equiv
_atom_site_adp_type
_atom_site_occupancy
_atom_site_site_symmetry_order
_atom_site_calc_flag
_atom_site_refinement_flags_posn
_atom_site_refinement_flags_adp
_atom_site_refinement_flags_occupancy
_atom_site_disorder_assembly
_atom_site_disorder_group
Sn Sn 1.09475(2) 0.67803(2) 0.28008(2) 0.01789(9) Uani 1 1 d . . . . .
Cl1 Cl 1.22684(6) 0.77789(6) 0.21009(6) 0.02686(18) Uani 1 1 d . . . . .
Cl2 Cl 0.93154(7) 0.78270(7) 0.19579(7) 0.0325(2) Uani 1 1 d . . . . .
O1 O 0.99395(17) 0.57416(17) 0.35776(16) 0.0199(5) Uani 1 1 d . . . . .
O2 O 0.23344(18) 0.57747(19) 0.37477(19) 0.0272(5) Uani 1 1 d . . . . .
N1 N 0.8900(2) 0.58326(19) 0.36099(19) 0.0171(5) Uani 1 1 d . . . . .
N2 N 0.3382(2) 0.5819(2) 0.3729(2) 0.0219(6) Uani 1 1 d . . . . .
C1 C 1.1330(3) 0.7773(3) 0.4097(3) 0.0237(7) Uani 1 1 d . . . . .
H1A H 1.2134 0.7768 0.4370 0.028 Uiso 1 1 calc R U . . .
H1B H 1.1124 0.8466 0.3849 0.028 Uiso 1 1 calc R U . . .
C2 C 1.0831(3) 0.7581(3) 0.4958(2) 0.0225(7) Uani 1 1 d . . . . .
C3 C 1.1323(3) 0.6927(3) 0.5746(3) 0.0230(7) Uani 1 1 d . . . . .
H3 H 1.1988 0.6599 0.5734 0.028 Uiso 1 1 calc R U . . .
C4 C 1.0855(3) 0.6750(3) 0.6545(3) 0.0246(7) Uani 1 1 d . . . . .
H4 H 1.1197 0.6297 0.7069 0.030 Uiso 1 1 calc R U . . .
C5 C 0.9887(3) 0.7228(3) 0.6586(3) 0.0252(7) Uani 1 1 d . . . . .
H5 H 0.9570 0.7108 0.7138 0.030 Uiso 1 1 calc R U . . .
C6 C 0.9392(3) 0.7881(3) 0.5815(3) 0.0273(7) Uani 1 1 d . . . . .
H6 H 0.8728 0.8207 0.5834 0.033 Uiso 1 1 calc R U . . .
C7 C 0.9858(3) 0.8062(3) 0.5015(3) 0.0255(7) Uani 1 1 d . . . . .
H7 H 0.9514 0.8520 0.4495 0.031 Uiso 1 1 calc R U . . .
C8 C 1.0598(3) 0.5557(3) 0.1677(3) 0.0288(8) Uani 1 1 d . . . . .
H8A H 1.0825 0.4914 0.2038 0.035 Uiso 1 1 calc R U . . .
H8B H 0.9796 0.5526 0.1397 0.035 Uiso 1 1 calc R U . . .
C9 C 1.1110(3) 0.5609(3) 0.0812(3) 0.0265(7) Uani 1 1 d . . . . .
C10 C 1.0816(3) 0.6372(3) 0.0091(3) 0.0291(8) Uani 1 1 d . . . . .
H10 H 1.0263 0.6840 0.0143 0.035 Uiso 1 1 calc R U . . .
C11 C 1.1315(3) 0.6461(3) -0.0702(3) 0.0306(8) Uani 1 1 d . . . . .
H11 H 1.1102 0.6986 -0.1186 0.037 Uiso 1 1 calc R U . . .
C12 C 1.2110(3) 0.5795(3) -0.0786(3) 0.0284(8) Uani 1 1 d . . . . .
H12 H 1.2485 0.5883 -0.1302 0.034 Uiso 1 1 calc R U . . .
C13 C 1.2369(3) 0.4994(3) -0.0123(3) 0.0276(7) Uani 1 1 d . . . . .
H13 H 1.2884 0.4504 -0.0216 0.033 Uiso 1 1 calc R U . . .
C14 C 1.1884(3) 0.4899(3) 0.0678(3) 0.0283(7) Uani 1 1 d . . . . .
H14 H 1.2077 0.4351 0.1138 0.034 Uiso 1 1 calc R U . . .
C15 C 0.8096(3) 0.5919(2) 0.2746(2) 0.0196(6) Uani 1 1 d . . . . .
H15 H 0.8281 0.5969 0.2114 0.024 Uiso 1 1 calc R U . . .
C16 C 0.7021(3) 0.5934(2) 0.2770(2) 0.0212(7) Uani 1 1 d . . . . .
H16 H 0.6467 0.5993 0.2156 0.025 Uiso 1 1 calc R U . . .
C17 C 0.6732(3) 0.5864(2) 0.3695(2) 0.0181(6) Uani 1 1 d . . . . .
C18 C 0.7587(3) 0.5812(2) 0.4574(2) 0.0205(6) Uani 1 1 d . . . . .
H18 H 0.7426 0.5795 0.5217 0.025 Uiso 1 1 calc R U . . .
C19 C 0.8656(3) 0.5787(2) 0.4519(2) 0.0204(6) Uani 1 1 d . . . . .
H19 H 0.9227 0.5738 0.5123 0.024 Uiso 1 1 calc R U . . .
C20 C 0.5574(3) 0.5845(2) 0.3723(2) 0.0183(6) Uani 1 1 d . . . . .
C21 C 0.4770(3) 0.5466(3) 0.2904(3) 0.0242(7) Uani 1 1 d . . . . .
H21 H 0.4976 0.5212 0.2327 0.029 Uiso 1 1 calc R U . . .
C22 C 0.3689(3) 0.5456(3) 0.2920(3) 0.0257(7) Uani 1 1 d . . . . .
H22 H 0.3155 0.5192 0.2359 0.031 Uiso 1 1 calc R U . . .
C23 C 0.4127(3) 0.6178(3) 0.4542(3) 0.0235(7) Uani 1 1 d . . . . .
H23 H 0.3898 0.6425 0.5109 0.028 Uiso 1 1 calc R U . . .
C24 C 0.5223(3) 0.6188(2) 0.4555(2) 0.0209(7) Uani 1 1 d . . . . .
H24 H 0.5744 0.6431 0.5136 0.025 Uiso 1 1 calc R U . . .

loop_
_atom_site_aniso_label
_atom_site_aniso_U_11
_atom_site_aniso_U_22
_atom_site_aniso_U_33
_atom_site_aniso_U_23
_atom_site_aniso_U_13
_atom_site_aniso_U_12
Sn 0.01404(13) 0.02345(13) 0.01654(13) 0.00191(7) 0.00451(8) -0.00252(7)
Cl1 0.0236(4) 0.0335(4) 0.0269(4) 0.0030(3) 0.0126(3) -0.0056(3)
Cl2 0.0221(4) 0.0303(4) 0.0405(5) 0.0118(4) -0.0006(3) 0.0010(3)
O1 0.0128(10) 0.0250(11) 0.0238(11) 0.0035(9) 0.0079(9) 0.0014(9)
O2 0.0164(11) 0.0332(13) 0.0353(13) 0.0102(11) 0.0125(10) 0.0027(10)
N1 0.0152(12) 0.0176(13) 0.0191(13) 0.0009(10) 0.0055(10) 0.0004(10)
N2 0.0183(13) 0.0216(14) 0.0287(15) 0.0069(11) 0.0112(11) 0.0027(11)
C1 0.0208(16) 0.0246(17) 0.0269(17) -0.0021(14) 0.0084(13) -0.0028(13)
C2 0.0191(16) 0.0244(16) 0.0242(16) -0.0041(13) 0.0058(13) -0.0029(13)
C3 0.0177(16) 0.0271(17) 0.0235(17) -0.0061(13) 0.0037(13) 0.0020(13)
C4 0.0231(17) 0.0289(18) 0.0206(17) -0.0021(13) 0.0031(14) 0.0026(13)
C5 0.0240(17) 0.0313(18) 0.0226(17) -0.0036(14) 0.0099(14) -0.0017(14)
C6 0.0210(17) 0.0299(18) 0.0328(19) -0.0025(15) 0.0103(14) 0.0057(14)
C7 0.0211(17) 0.0275(17) 0.0268(17) 0.0013(14) 0.0042(14) 0.0029(14)
C8 0.0298(18) 0.0286(18) 0.0290(18) -0.0099(15) 0.0093(15) -0.0045(15)
C9 0.0275(18) 0.0266(18) 0.0246(17) -0.0039(14) 0.0049(14) -0.0036(14)
C10 0.0305(19) 0.0251(18) 0.0308(19) -0.0027(15) 0.0059(15) 0.0033(15)
C11 0.038(2) 0.0275(18) 0.0265(18) 0.0017(15) 0.0079(15) -0.0041(16)
C12 0.0282(18) 0.035(2) 0.0210(17) -0.0033(14) 0.0037(14) -0.0060(15)
C13 0.0307(18) 0.0281(18) 0.0239(17) -0.0065(14) 0.0068(14) 0.0019(15)
C14 0.0293(18) 0.0286(18) 0.0257(17) 0.0012(14) 0.0046(14) 0.0028(15)
C15 0.0213(16) 0.0230(16) 0.0158(15) -0.0007(12) 0.0068(12) -0.0027(13)
C16 0.0202(16) 0.0247(16) 0.0173(15) -0.0013(13) 0.0024(12) -0.0026(13)
C17 0.0198(16) 0.0149(14) 0.0206(15) 0.0012(12) 0.0073(12) -0.0008(12)
C18 0.0236(16) 0.0223(16) 0.0167(15) 0.0032(12) 0.0075(12) 0.0010(13)
C19 0.0215(16) 0.0218(16) 0.0177(15) 0.0031(12) 0.0046(12) 0.0010(13)
C20 0.0195(15) 0.0159(15) 0.0206(15) 0.0027(12) 0.0071(12) 0.0007(12)
C21 0.0226(17) 0.0273(17) 0.0241(17) -0.0018(14) 0.0084(13) -0.0002(14)
C22 0.0219(17) 0.0297(18) 0.0255(17) -0.0015(14) 0.0058(13) -0.0021(14)
C23 0.0259(17) 0.0233(16) 0.0238(16) 0.0031(13) 0.0112(14) 0.0020(13)
C24 0.0226(16) 0.0215(16) 0.0197(15) 0.0009(12) 0.0071(13) -0.0004(13)

loop_
_atom_type_symbol
_atom_type_description
_atom_type_scat_dispersion_real
_atom_type_scat_dispersion_imag
_atom_type_scat_source
C C 0.0181 0.0091 'International Tables Vol C Tables 4.2.6.8 and 6.1.1.4'
H H 0.0000 0.0000 'International Tables Vol C Tables 4.2.6.8 and 6.1.1.4'
Cl Cl 0.3639 0.7018 'International Tables Vol C Tables 4.2.6.8 and 6.1.1.4'
N N 0.0311 0.0180 'International Tables Vol C Tables 4.2.6.8 and 6.1.1.4'
O O 0.0492 0.0322 'International Tables Vol C Tables 4.2.6.8 and 6.1.1.4'
Sn Sn 0.0259 5.4591 'International Tables Vol C Tables 4.2.6.8 and 6.1.1.4'

loop_
_geom_angle_atom_site_label_1
_geom_angle_atom_site_label_2
_geom_angle_atom_site_label_3
_geom_angle
_geom_angle_site_symmetry_1
_geom_angle_site_symmetry_3
C1 Sn C8 170.03(14) . .
C1 Sn O1 91.31(10) . .
C8 Sn O1 81.01(11) . .
C1 Sn O2 84.98(11) . 1_655
C8 Sn O2 87.44(12) . 1_655
O1 Sn O2 80.18(8) . 1_655
C1 Sn Cl1 87.54(9) . .
C8 Sn Cl1 99.17(10) . .
O1 Sn Cl1 172.02(6) . .
O2 Sn Cl1 91.85(6) 1_655 .
C1 Sn Cl2 91.53(9) . .
C8 Sn Cl2 95.20(10) . .
O1 Sn Cl2 93.10(6) . .
O2 Sn Cl2 172.33(6) 1_655 .
Cl1 Sn Cl2 94.83(3) . .
N1 O1 Sn 128.73(17) . .
N2 O2 Sn 125.44(18) . 1_455
O1 N1 C15 120.6(2) . .
O1 N1 C19 118.8(2) . .
C15 N1 C19 120.4(3) . .
O2 N2 C22 119.5(3) . .
O2 N2 C23 119.5(3) . .
C22 N2 C23 120.9(3) . .
C2 C1 Sn 119.4(2) . .
C2 C1 H1A 107.5 . .
Sn C1 H1A 107.5 . .
C2 C1 H1B 107.5 . .
Sn C1 H1B 107.5 . .
H1A C1 H1B 107.0 . .
C7 C2 C3 117.7(3) . .
C7 C2 C1 121.2(3) . .
C3 C2 C1 121.2(3) . .
C4 C3 C2 120.9(3) . .
C4 C3 H3 119.5 . .
C2 C3 H3 119.5 . .
C3 C4 C5 120.7(3) . .
C3 C4 H4 119.7 . .
C5 C4 H4 119.7 . .
C6 C5 C4 119.1(3) . .
C6 C5 H5 120.4 . .
C4 C5 H5 120.4 . .
C5 C6 C7 120.4(3) . .
C5 C6 H6 119.8 . .
C7 C6 H6 119.8 . .
C6 C7 C2 121.1(3) . .
C6 C7 H7 119.4 . .
C2 C7 H7 119.4 . .
C9 C8 Sn 118.0(2) . .
C9 C8 H8A 107.8 . .
Sn C8 H8A 107.8 . .
C9 C8 H8B 107.8 . .
Sn C8 H8B 107.8 . .
H8A C8 H8B 107.1 . .
C10 C9 C14 117.7(3) . .
C10 C9 C8 120.1(3) . .
C14 C9 C8 122.2(3) . .
C9 C10 C11 121.2(3) . .
C9 C10 H10 119.4 . .
C11 C10 H10 119.4 . .
C12 C11 C10 120.1(3) . .
C12 C11 H11 120.0 . .
C10 C11 H11 120.0 . .
C11 C12 C13 120.0(3) . .
C11 C12 H12 120.0 . .
C13 C12 H12 120.0 . .
C12 C13 C14 120.5(3) . .
C12 C13 H13 119.8 . .
C14 C13 H13 119.8 . .
C13 C14 C9 120.3(3) . .
C13 C14 H14 119.9 . .
C9 C14 H14 119.9 . .
N1 C15 C16 120.9(3) . .
N1 C15 H15 119.6 . .
C16 C15 H15 119.6 . .
C15 C16 C17 120.5(3) . .
C15 C16 H16 119.8 . .
C17 C16 H16 119.8 . .
C18 C17 C16 117.0(3) . .
C18 C17 C20 122.4(3) . .
C16 C17 C20 120.7(3) . .
C19 C18 C17 120.9(3) . .
C19 C18 H18 119.6 . .
C17 C18 H18 119.6 . .
N1 C19 C18 120.3(3) . .
N1 C19 H19 119.8 . .
C18 C19 H19 119.8 . .
C24 C20 C21 116.7(3) . .
C24 C20 C17 122.5(3) . .
C21 C20 C17 120.8(3) . .
C22 C21 C20 121.1(3) . .
C22 C21 H21 119.5 . .
C20 C21 H21 119.5 . .
N2 C22 C21 120.2(3) . .
N2 C22 H22 119.9 . .
C21 C22 H22 119.9 . .
N2 C23 C24 120.3(3) . .
N2 C23 H23 119.8 . .
C24 C23 H23 119.8 . .
C23 C24 C20 120.7(3) . .
C23 C24 H24 119.6 . .
C20 C24 H24 119.6 . .

loop_
_geom_bond_atom_site_label_1
_geom_bond_atom_site_label_2
_geom_bond_distance
_geom_bond_site_symmetry_2
Sn C1 2.157(3) .
Sn C8 2.196(3) .
Sn O1 2.306(2) .
Sn O2 2.317(2) 1_655
Sn Cl1 2.5007(8) .
Sn Cl2 2.5101(8) .
O1 N1 1.331(3) .
O2 N2 1.333(3) .
O2 Sn 2.317(2) 1_455
N1 C15 1.352(4) .
N1 C19 1.352(4) .
N2 C22 1.347(4) .
N2 C23 1.347(4) .
C1 C2 1.489(5) .
C1 H1A 0.9900 .
C1 H1B 0.9900 .
C2 C7 1.404(5) .
C2 C3 1.398(5) .
C3 C4 1.385(5) .
C3 H3 0.9500 .
C4 C5 1.392(5) .
C4 H4 0.9500 .
C5 C6 1.383(5) .
C5 H5 0.9500 .
C6 C7 1.386(5) .
C6 H6 0.9500 .
C7 H7 0.9500 .
C8 C9 1.483(5) .
C8 H8A 0.9900 .
C8 H8B 0.9900 .
C9 C10 1.394(5) .
C9 C14 1.401(5) .
C10 C11 1.387(5) .
C10 H10 0.9500 .
C11 C12 1.364(5) .
C11 H11 0.9500 .
C12 C13 1.378(5) .
C12 H12 0.9500 .
C13 C14 1.388(5) .
C13 H13 0.9500 .
C14 H14 0.9500 .
C15 C16 1.368(5) .
C15 H15 0.9500 .
C16 C17 1.402(4) .
C16 H16 0.9500 .
C17 C18 1.397(5) .
C17 C20 1.474(4) .
C18 C19 1.373(5) .
C18 H18 0.9500 .
C19 H19 0.9500 .
C20 C24 1.394(4) .
C20 C21 1.400(5) .
C21 C22 1.373(5) .
C21 H21 0.9500 .
C22 H22 0.9500 .
C23 C24 1.381(5) .
C23 H23 0.9500 .
C24 H24 0.9500 .

loop_
_geom_torsion_atom_site_label_1
_geom_torsion_atom_site_label_2
_geom_torsion_atom_site_label_3
_geom_torsion_atom_site_label_4
_geom_torsion
_geom_torsion_site_symmetry_1
_geom_torsion_site_symmetry_2
_geom_torsion_site_symmetry_3
_geom_torsion_site_symmetry_4
Sn O1 N1 C15 54.6(4) . . . .
Sn O1 N1 C19 -128.6(2) . . . .
Sn O2 N2 C22 -73.3(3) 1_455 . . .
Sn O2 N2 C23 110.1(3) 1_455 . . .
Sn C1 C2 C7 -93.8(4) . . . .
Sn C1 C2 C3 87.1(4) . . . .
C7 C2 C3 C4 1.0(5) . . . .
C1 C2 C3 C4 -179.9(3) . . . .
C2 C3 C4 C5 -0.7(5) . . . .
C3 C4 C5 C6 0.4(5) . . . .
C4 C5 C6 C7 -0.5(5) . . . .
C5 C6 C7 C2 0.8(5) . . . .
C3 C2 C7 C6 -1.1(5) . . . .
C1 C2 C7 C6 179.8(3) . . . .
Sn C8 C9 C10 -66.2(4) . . . .
Sn C8 C9 C14 114.6(3) . . . .
C14 C9 C10 C11 -3.5(5) . . . .
C8 C9 C10 C11 177.3(3) . . . .
C9 C10 C11 C12 0.0(6) . . . .
C10 C11 C12 C13 4.2(5) . . . .
C11 C12 C13 C14 -4.7(5) . . . .
C12 C13 C14 C9 1.1(5) . . . .
C10 C9 C14 C13 3.0(5) . . . .
C8 C9 C14 C13 -177.9(3) . . . .
O1 N1 C15 C16 174.9(3) . . . .
C19 N1 C15 C16 -1.8(5) . . . .
N1 C15 C16 C17 0.2(5) . . . .
C15 C16 C17 C18 2.1(5) . . . .
C15 C16 C17 C20 -177.9(3) . . . .
C16 C17 C18 C19 -2.8(5) . . . .
C20 C17 C18 C19 177.2(3) . . . .
O1 N1 C19 C18 -175.7(3) . . . .
C15 N1 C19 C18 1.0(5) . . . .
C17 C18 C19 N1 1.3(5) . . . .
C18 C17 C20 C24 27.3(5) . . . .
C16 C17 C20 C24 -152.7(3) . . . .
C18 C17 C20 C21 -152.1(3) . . . .
C16 C17 C20 C21 27.9(5) . . . .
C24 C20 C21 C22 1.3(5) . . . .
C17 C20 C21 C22 -179.3(3) . . . .
O2 N2 C22 C21 -177.9(3) . . . .
C23 N2 C22 C21 -1.4(5) . . . .
C20 C21 C22 N2 0.4(5) . . . .
O2 N2 C23 C24 177.1(3) . . . .
C22 N2 C23 C24 0.6(5) . . . .
N2 C23 C24 C20 1.1(5) . . . .
C21 C20 C24 C23 -2.0(5) . . . .
C17 C20 C24 C23 178.6(3) . . . .
